data_4346055
loop_
_publ_author_name
'Kropp, Henning'
'Scheurer, Andreas'
'Heinemann, Frank W.'
'Bendix, Jesper'
'Meyer, Karsten'

_publ_section_title
;
 Coordination-induced spin-state change in manganese(V) complexes: the
 electronic structure of manganese(V) nitrides.
;
_journal_issue 7
_journal_name_full 'Inorganic chemistry'
_journal_page_first 3562
_journal_page_last 3572
_journal_paper_doi 10.1021/acs.inorgchem.5b00112
_journal_volume 54
_journal_year 2015
_chemical_formula_moiety 'C44 H54 N9 Mn, 2(C24 H20 B), 2(C2 H3 N), 1.25(C4 H10 O)'
_chemical_formula_sum 'C101 H112.5 B2 Mn N11 O1.25'
_chemical_formula_weight 1577.08
_space_group_IT_number 2
_space_group_name_Hall '-P 1'
_space_group_name_H-M_alt 'P -1'
_symmetry_cell_setting triclinic
_symmetry_space_group_name_Hall '-P 1'
_symmetry_space_group_name_H-M 'P -1'
_atom_sites_solution_hydrogens geom
_atom_sites_solution_primary direct
_atom_sites_solution_secondary difmap
_audit_creation_method SHELXL-97
_cell_angle_alpha 74.167(3)
_cell_angle_beta 85.082(3)
_cell_angle_gamma 84.965(3)
_cell_formula_units_Z 2
_cell_length_a 13.822(2)
_cell_length_b 14.127(3)
_cell_length_c 22.862(4)
_cell_measurement_reflns_used 9979
_cell_measurement_temperature 100(2)
_cell_measurement_theta_max 26.53
_cell_measurement_theta_min 2.30
_cell_volume 4269.3(13)
_computing_cell_refinement 'Bruker SAINT'
_computing_data_collection 'Bruker APEX2'
_computing_data_reduction 'Bruker SAINT'
_computing_molecular_graphics 'SHELXTL 6.12 (Bruker AXS, 2002)'
_computing_publication_material 'SHELXTL 6.12 (Bruker AXS, 2002)'
_computing_structure_refinement 'SHELXTL 6.12 (Bruker AXS, 2002)'
_computing_structure_solution 'SHELXTL 6.12 (Bruker AXS, 2002)'
_diffrn_ambient_temperature 100(2)
_diffrn_detector_area_resol_mean 83.33
_diffrn_measured_fraction_theta_full 0.998
_diffrn_measured_fraction_theta_max 0.998
_diffrn_measurement_device_type 'Bruker Kappa APEX II'
_diffrn_measurement_method '\f and \w scans'
_diffrn_radiation_monochromator 'Quazar focussing montel optics'
_diffrn_radiation_source 'ImuS micro-focus tube'
_diffrn_radiation_type MoK\a
_diffrn_radiation_wavelength 0.71073
_diffrn_reflns_av_R_equivalents 0.0628
_diffrn_reflns_av_sigmaI/netI 0.0644
_diffrn_reflns_limit_h_max 13
_diffrn_reflns_limit_h_min -17
_diffrn_reflns_limit_k_max 17
_diffrn_reflns_limit_k_min -17
_diffrn_reflns_limit_l_max 28
_diffrn_reflns_limit_l_min -28
_diffrn_reflns_number 65853
_diffrn_reflns_theta_full 26.37
_diffrn_reflns_theta_max 26.37
_diffrn_reflns_theta_min 2.04
_exptl_absorpt_coefficient_mu 0.212
_exptl_absorpt_correction_T_max 0.746
_exptl_absorpt_correction_T_min 0.646
_exptl_absorpt_correction_type multi-scan
_exptl_absorpt_process_details 'SADABS, Bruker-AXS, 2008'
_exptl_crystal_colour pink
_exptl_crystal_density_diffrn 1.227
_exptl_crystal_density_method 'not measured'
_exptl_crystal_description plate
_exptl_crystal_F_000 1681
_exptl_crystal_size_max 0.18
_exptl_crystal_size_mid 0.12
_exptl_crystal_size_min 0.05
_refine_diff_density_max 1.247
_refine_diff_density_min -0.599
_refine_diff_density_rms 0.070
_refine_ls_extinction_method none
_refine_ls_goodness_of_fit_ref 1.042
_refine_ls_hydrogen_treatment constr
_refine_ls_matrix_type full
_refine_ls_number_parameters 1124
_refine_ls_number_reflns 17448
_refine_ls_number_restraints 175
_refine_ls_restrained_S_all 1.056
_refine_ls_R_factor_all 0.0875
_refine_ls_R_factor_gt 0.0636
_refine_ls_shift/su_max 0.008
_refine_ls_shift/su_mean 0.000
_refine_ls_structure_factor_coef Fsqd
_refine_ls_weighting_details 'calc w=1/[\s^2^(Fo^2^)+(0.0740P)^2^+5.4437P] where P=(Fo^2^+2Fc^2^)/3'
_refine_ls_weighting_scheme calc
_refine_ls_wR_factor_gt 0.1636
_refine_ls_wR_factor_ref 0.1794
_reflns_number_gt 12984
_reflns_number_total 17448
_reflns_threshold_expression >2sigma(I)
_cod_data_source_file ic5b00112_si_002.cif
_cod_data_source_block hkr1406
_cod_original_sg_symbol_Hall -P1
_cod_original_sg_symbol_H-M P-1
_cod_original_formula_sum 'C101 H112.50 B2 Mn N11 O1.25'
_cod_database_code 4346055

loop_
_symmetry_equiv_pos_as_xyz
'x, y, z'
'-x, -y, -z'

loop_
_atom_site_label
_atom_site_type_symbol
_atom_site_fract_x
_atom_site_fract_y
_atom_site_fract_z
_atom_site_U_iso_or_equiv
_atom_site_adp_type
_atom_site_occupancy
_atom_site_symmetry_multiplicity
_atom_site_calc_flag
_atom_site_refinement_flags
_atom_site_disorder_assembly
_atom_site_disorder_group
Mn1 Mn 0.75162(3) 0.70793(3) 0.722245(18) 0.01761(11) Uani 1 1 d . . .
N1 N 0.79582(17) 0.88165(17) 0.67699(11) 0.0257(5) Uani 1 1 d . . .
N2 N 0.89954(17) 0.73720(17) 0.61004(10) 0.0223(5) Uani 1 1 d . . .
N3 N 0.91112(16) 0.58797(16) 0.66486(10) 0.0191(5) Uani 1 1 d . . .
N4 N 0.91950(17) 0.76682(17) 0.78043(11) 0.0233(5) Uani 1 1 d . . .
N5 N 0.82488(17) 0.68686(17) 0.85214(10) 0.0228(5) Uani 1 1 d . . .
N6 N 0.61741(18) 0.85196(17) 0.77598(12) 0.0276(5) Uani 1 1 d . . .
N7 N 0.54025(16) 0.72762(17) 0.77524(11) 0.0245(5) Uani 1 1 d . . .
N8 N 0.72923(16) 0.60185(17) 0.75334(10) 0.0203(5) Uani 1 1 d . . .
N9 N 0.65831(17) 0.71365(17) 0.60051(11) 0.0246(5) Uani 1 1 d . . .
C1 C 0.8029(2) 0.8987(2) 0.61014(13) 0.0280(6) Uani 1 1 d . . .
H1A H 0.8062 0.9703 0.5910 0.034 Uiso 1 1 calc R . .
H1B H 0.7429 0.8781 0.5978 0.034 Uiso 1 1 calc R . .
C2 C 0.8888(2) 0.8453(2) 0.58593(13) 0.0276(6) Uani 1 1 d . . .
H2A H 0.8860 0.8607 0.5412 0.033 Uiso 1 1 calc R . .
H2B H 0.9484 0.8726 0.5939 0.033 Uiso 1 1 calc R . .
C3 C 0.86752(19) 0.67826(19) 0.66500(12) 0.0195(5) Uani 1 1 d . . .
C4 C 0.9614(2) 0.6853(2) 0.57727(13) 0.0262(6) Uani 1 1 d . . .
H4 H 0.9925 0.7110 0.5381 0.031 Uiso 1 1 calc R . .
C5 C 0.9688(2) 0.5921(2) 0.61138(12) 0.0248(6) Uani 1 1 d . . .
H5 H 1.0064 0.5387 0.6011 0.030 Uiso 1 1 calc R . .
C6 C 0.8876(2) 0.9101(2) 0.69588(14) 0.0275(6) Uani 1 1 d . . .
H6A H 0.8705 0.9468 0.7269 0.033 Uiso 1 1 calc R . .
H6B H 0.9200 0.9553 0.6601 0.033 Uiso 1 1 calc R . .
C7 C 0.9590(2) 0.8247(2) 0.72154(13) 0.0264(6) Uani 1 1 d . . .
H7A H 0.9711 0.7825 0.6931 0.032 Uiso 1 1 calc R . .
H7B H 1.0216 0.8497 0.7265 0.032 Uiso 1 1 calc R . .
C8 C 0.83519(19) 0.71977(19) 0.79004(12) 0.0206(5) Uani 1 1 d . . .
C9 C 0.9598(2) 0.7637(2) 0.83401(14) 0.0323(7) Uani 1 1 d . . .
H9 H 1.0179 0.7919 0.8381 0.039 Uiso 1 1 calc R . .
C10 C 0.9012(2) 0.7131(2) 0.87916(15) 0.0339(7) Uani 1 1 d . . .
H10 H 0.9100 0.6980 0.9216 0.041 Uiso 1 1 calc R . .
C11 C 0.7159(2) 0.9508(2) 0.69154(16) 0.0333(7) Uani 1 1 d . . .
H11A H 0.6586 0.9473 0.6693 0.040 Uiso 1 1 calc R . .
H11B H 0.7370 1.0189 0.6772 0.040 Uiso 1 1 calc R . .
C12 C 0.6868(2) 0.9284(2) 0.75875(16) 0.0333(7) Uani 1 1 d . . .
H12A H 0.7453 0.9061 0.7823 0.040 Uiso 1 1 calc R . .
H12B H 0.6572 0.9890 0.7686 0.040 Uiso 1 1 calc R . .
C13 C 0.6289(2) 0.7670(2) 0.75915(13) 0.0226(6) Uani 1 1 d . . .
C14 C 0.5251(2) 0.8657(2) 0.80232(15) 0.0330(7) Uani 1 1 d . . .
H14 H 0.5007 0.9201 0.8175 0.040 Uiso 1 1 calc R . .
C15 C 0.4771(2) 0.7877(2) 0.80226(15) 0.0317(7) Uani 1 1 d . . .
H15 H 0.4120 0.7756 0.8178 0.038 Uiso 1 1 calc R . .
C16 C 0.91051(19) 0.49463(19) 0.71071(12) 0.0196(5) Uani 1 1 d . . .
C17 C 0.8396(2) 0.4299(2) 0.71108(12) 0.0213(6) Uani 1 1 d . . .
C18 C 0.8502(2) 0.3354(2) 0.75015(13) 0.0265(6) Uani 1 1 d . . .
H18 H 0.8021 0.2902 0.7524 0.032 Uiso 1 1 calc R . .
C19 C 0.9286(2) 0.3061(2) 0.78552(13) 0.0299(7) Uani 1 1 d . . .
H19 H 0.9351 0.2410 0.8113 0.036 Uiso 1 1 calc R . .
C20 C 0.9984(2) 0.3723(2) 0.78334(14) 0.0288(6) Uani 1 1 d . . .
H20 H 1.0527 0.3516 0.8077 0.035 Uiso 1 1 calc R . .
C21 C 0.9903(2) 0.4676(2) 0.74652(12) 0.0236(6) Uani 1 1 d . . .
C22 C 0.7569(2) 0.4587(2) 0.66970(13) 0.0282(6) Uani 1 1 d . . .
H22A H 0.7001 0.4835 0.6912 0.042 Uiso 1 1 calc R . .
H22B H 0.7404 0.4010 0.6576 0.042 Uiso 1 1 calc R . .
H22C H 0.7764 0.5103 0.6334 0.042 Uiso 1 1 calc R . .
C23 C 1.0656(2) 0.5392(2) 0.74499(15) 0.0328(7) Uani 1 1 d . . .
H23A H 1.1174 0.5058 0.7715 0.049 Uiso 1 1 calc R . .
H23B H 1.0351 0.5947 0.7593 0.049 Uiso 1 1 calc R . .
H23C H 1.0933 0.5635 0.7032 0.049 Uiso 1 1 calc R . .
C24 C 0.7533(2) 0.6277(2) 0.89246(12) 0.0226(6) Uani 1 1 d . . .
C25 C 0.6841(2) 0.6739(2) 0.92558(14) 0.0307(7) Uani 1 1 d . . .
C26 C 0.6228(2) 0.6130(3) 0.96978(15) 0.0411(8) Uani 1 1 d . . .
H26 H 0.5724 0.6422 0.9915 0.049 Uiso 1 1 calc R . .
C27 C 0.6348(3) 0.5120(3) 0.98199(15) 0.0418(8) Uani 1 1 d . . .
H27 H 0.5935 0.4720 1.0124 0.050 Uiso 1 1 calc R . .
C28 C 0.7063(2) 0.4688(3) 0.95045(14) 0.0347(7) Uani 1 1 d . . .
H28 H 0.7145 0.3989 0.9598 0.042 Uiso 1 1 calc R . .
C29 C 0.7671(2) 0.5255(2) 0.90494(13) 0.0263(6) Uani 1 1 d . . .
C30 C 0.6777(3) 0.7821(3) 0.91951(17) 0.0449(9) Uani 1 1 d . . .
H30A H 0.7078 0.7945 0.9538 0.067 Uiso 1 1 calc R . .
H30B H 0.6093 0.8069 0.9196 0.067 Uiso 1 1 calc R . .
H30C H 0.7120 0.8159 0.8812 0.067 Uiso 1 1 calc R . .
C31 C 0.8456(2) 0.4767(2) 0.87138(14) 0.0330(7) Uani 1 1 d . . .
H31A H 0.8617 0.4095 0.8960 0.049 Uiso 1 1 calc R . .
H31B H 0.9037 0.5145 0.8638 0.049 Uiso 1 1 calc R . .
H31C H 0.8227 0.4743 0.8325 0.049 Uiso 1 1 calc R . .
C32 C 0.5032(2) 0.6538(2) 0.75153(14) 0.0260(6) Uani 1 1 d . . .
C33 C 0.4571(2) 0.6890(3) 0.69704(16) 0.0365(8) Uani 1 1 d . . .
C34 C 0.4192(3) 0.6196(4) 0.67416(18) 0.0518(11) Uani 1 1 d . . .
H34 H 0.3882 0.6407 0.6368 0.062 Uiso 1 1 calc R . .
C35 C 0.4256(3) 0.5210(3) 0.7045(2) 0.0564(11) Uani 1 1 d . . .
H35 H 0.4006 0.4746 0.6874 0.068 Uiso 1 1 calc R . .
C36 C 0.4678(3) 0.4894(3) 0.75900(19) 0.0459(9) Uani 1 1 d . . .
H36 H 0.4704 0.4213 0.7798 0.055 Uiso 1 1 calc R . .
C37 C 0.5070(2) 0.5555(2) 0.78463(15) 0.0319(7) Uani 1 1 d . . .
C38 C 0.4461(3) 0.7970(3) 0.66577(17) 0.0479(9) Uani 1 1 d . . .
H38A H 0.4025 0.8304 0.6911 0.072 Uiso 1 1 calc R . .
H38B H 0.4187 0.8066 0.6263 0.072 Uiso 1 1 calc R . .
H38C H 0.5100 0.8246 0.6595 0.072 Uiso 1 1 calc R . .
C39 C 0.5484(3) 0.5204(3) 0.84527(16) 0.0419(8) Uani 1 1 d . . .
H39A H 0.5020 0.4802 0.8743 0.063 Uiso 1 1 calc R . .
H39B H 0.5612 0.5773 0.8596 0.063 Uiso 1 1 calc R . .
H39C H 0.6094 0.4807 0.8420 0.063 Uiso 1 1 calc R . .
C40 C 0.6851(2) 0.71635(19) 0.64647(13) 0.0220(6) Uani 1 1 d . . .
C41 C 0.6387(2) 0.7117(2) 0.53844(13) 0.0294(7) Uani 1 1 d . . .
C42 C 0.6273(3) 0.6046(2) 0.53996(15) 0.0366(8) Uani 1 1 d . . .
H42A H 0.6890 0.5658 0.5498 0.055 Uiso 1 1 calc R . .
H42B H 0.6094 0.6013 0.5000 0.055 Uiso 1 1 calc R . .
H42C H 0.5762 0.5778 0.5710 0.055 Uiso 1 1 calc R . .
C43 C 0.7255(2) 0.7541(2) 0.49695(14) 0.0346(7) Uani 1 1 d . . .
H43A H 0.7316 0.8219 0.4987 0.052 Uiso 1 1 calc R . .
H43B H 0.7159 0.7539 0.4550 0.052 Uiso 1 1 calc R . .
H43C H 0.7850 0.7138 0.5105 0.052 Uiso 1 1 calc R . .
C44 C 0.5453(3) 0.7751(3) 0.52029(16) 0.0400(8) Uani 1 1 d . . .
H44A H 0.4904 0.7460 0.5472 0.060 Uiso 1 1 calc R . .
H44B H 0.5339 0.7784 0.4781 0.060 Uiso 1 1 calc R . .
H44C H 0.5516 0.8418 0.5240 0.060 Uiso 1 1 calc R . .
B1 B 0.2056(2) 0.7399(2) 0.46570(14) 0.0223(6) Uani 1 1 d . . .
C45 C 0.1877(2) 0.6282(2) 0.51000(13) 0.0237(6) Uani 1 1 d . . .
C46 C 0.13326(19) 0.5617(2) 0.49300(12) 0.0220(6) Uani 1 1 d . . .
H46 H 0.1009 0.5841 0.4562 0.026 Uiso 1 1 calc R . .
C47 C 0.1243(2) 0.4649(2) 0.52723(13) 0.0256(6) Uani 1 1 d . . .
H47 H 0.0866 0.4230 0.5136 0.031 Uiso 1 1 calc R . .
C48 C 0.1703(2) 0.4291(2) 0.58130(14) 0.0318(7) Uani 1 1 d . . .
H48 H 0.1646 0.3630 0.6051 0.038 Uiso 1 1 calc R . .
C49 C 0.2244(2) 0.4917(3) 0.59948(15) 0.0388(8) Uani 1 1 d . . .
H49 H 0.2565 0.4687 0.6363 0.047 Uiso 1 1 calc R . .
C50 C 0.2327(2) 0.5885(2) 0.56473(14) 0.0338(7) Uani 1 1 d . . .
H50 H 0.2708 0.6296 0.5788 0.041 Uiso 1 1 calc R . .
C51 C 0.2412(2) 0.8119(2) 0.50429(13) 0.0248(6) Uani 1 1 d . . .
C52 C 0.1945(2) 0.8174(3) 0.56071(14) 0.0338(7) Uani 1 1 d . . .
H52 H 0.1462 0.7726 0.5790 0.041 Uiso 1 1 calc R . .
C53 C 0.2160(3) 0.8851(3) 0.59048(16) 0.0414(9) Uani 1 1 d . . .
H53 H 0.1825 0.8863 0.6283 0.050 Uiso 1 1 calc R . .
C54 C 0.2862(3) 0.9510(2) 0.56538(16) 0.0447(10) Uani 1 1 d . . .
H54 H 0.3004 0.9985 0.5853 0.054 Uiso 1 1 calc R . .
C55 C 0.3357(3) 0.9469(2) 0.51053(16) 0.0378(8) Uani 1 1 d . . .
H55 H 0.3850 0.9910 0.4931 0.045 Uiso 1 1 calc R . .
C56 C 0.3131(2) 0.8781(2) 0.48104(14) 0.0289(6) Uani 1 1 d . . .
H56 H 0.3481 0.8761 0.4437 0.035 Uiso 1 1 calc R . .
C57 C 0.2925(2) 0.7268(2) 0.41415(13) 0.0234(6) Uani 1 1 d . . .
C58 C 0.3754(2) 0.6641(2) 0.43025(14) 0.0272(6) Uani 1 1 d . . .
H58 H 0.3797 0.6266 0.4714 0.033 Uiso 1 1 calc R . .
C59 C 0.4521(2) 0.6544(2) 0.38819(15) 0.0336(7) Uani 1 1 d . . .
H59 H 0.5068 0.6101 0.4009 0.040 Uiso 1 1 calc R . .
C60 C 0.4490(2) 0.7087(3) 0.32821(15) 0.0367(8) Uani 1 1 d . . .
H60 H 0.5016 0.7028 0.2996 0.044 Uiso 1 1 calc R . .
C61 C 0.3687(3) 0.7718(2) 0.31034(15) 0.0341(7) Uani 1 1 d . . .
H61 H 0.3655 0.8094 0.2691 0.041 Uiso 1 1 calc R . .
C62 C 0.2920(2) 0.7805(2) 0.35272(13) 0.0269(6) Uani 1 1 d . . .
H62 H 0.2374 0.8245 0.3395 0.032 Uiso 1 1 calc R . .
C63 C 0.1050(2) 0.7917(2) 0.43324(12) 0.0228(6) Uani 1 1 d . . .
C64 C 0.0682(2) 0.7583(2) 0.38724(13) 0.0265(6) Uani 1 1 d . . .
H64 H 0.1039 0.7067 0.3739 0.032 Uiso 1 1 calc R . .
C65 C -0.0183(2) 0.7979(2) 0.36073(14) 0.0334(7) Uani 1 1 d . . .
H65 H -0.0401 0.7732 0.3298 0.040 Uiso 1 1 calc R . .
C66 C -0.0729(2) 0.8727(2) 0.37890(14) 0.0341(7) Uani 1 1 d . . .
H66 H -0.1328 0.8987 0.3615 0.041 Uiso 1 1 calc R . .
C67 C -0.0383(2) 0.9090(2) 0.42299(13) 0.0298(7) Uani 1 1 d . . .
H67 H -0.0743 0.9612 0.4357 0.036 Uiso 1 1 calc R . .
C68 C 0.0490(2) 0.8694(2) 0.44882(12) 0.0243(6) Uani 1 1 d . . .
H68 H 0.0715 0.8965 0.4785 0.029 Uiso 1 1 calc R . .
B2 B 0.1900(2) 0.9755(2) 0.83409(14) 0.0220(6) Uani 1 1 d . . .
C69 C 0.0709(2) 0.9937(2) 0.84414(15) 0.0315(7) Uani 1 1 d U . .
C70 C 0.0120(2) 1.0313(2) 0.79561(18) 0.0376(8) Uani 1 1 d U . .
H70 H 0.0421 1.0490 0.7555 0.045 Uiso 1 1 calc R . .
C71 C -0.0893(3) 1.0444(3) 0.8029(3) 0.0611(12) Uani 1 1 d U . .
H71 H -0.1258 1.0718 0.7681 0.073 Uiso 1 1 calc R . .
C72 C -0.1357(3) 1.0187(4) 0.8584(3) 0.0771(15) Uani 1 1 d U . .
H72 H -0.2046 1.0271 0.8633 0.093 Uiso 1 1 calc R . .
C73 C -0.0816(4) 0.9804(4) 0.9075(3) 0.0788(15) Uani 1 1 d U . .
H73 H -0.1136 0.9611 0.9470 0.095 Uiso 1 1 calc R . .
C74 C 0.0221(3) 0.9686(4) 0.90096(19) 0.0580(11) Uani 1 1 d U . .
H74 H 0.0581 0.9432 0.9362 0.070 Uiso 1 1 calc R . .
C75 C 0.2468(2) 0.9875(2) 0.89158(12) 0.0273(6) Uani 1 1 d . . .
C76 C 0.2144(3) 1.0589(3) 0.92243(14) 0.0394(8) Uani 1 1 d . . .
H76 H 0.1547 1.0962 0.9124 0.047 Uiso 1 1 calc R . .
C77 C 0.2665(3) 1.0769(3) 0.96719(16) 0.0532(11) Uani 1 1 d . . .
H77 H 0.2417 1.1257 0.9871 0.064 Uiso 1 1 calc R . .
C78 C 0.3531(3) 1.0254(3) 0.98299(15) 0.0570(12) Uani 1 1 d . . .
H78 H 0.3883 1.0375 1.0138 0.068 Uiso 1 1 calc R . .
C79 C 0.3884(3) 0.9549(3) 0.95302(16) 0.0506(11) Uani 1 1 d . . .
H79 H 0.4488 0.9188 0.9630 0.061 Uiso 1 1 calc R . .
C80 C 0.3354(2) 0.9371(3) 0.90821(13) 0.0337(7) Uani 1 1 d . . .
H80 H 0.3610 0.8886 0.8883 0.040 Uiso 1 1 calc R . .
C81 C 0.23244(19) 1.0619(2) 0.77625(12) 0.0203(5) Uani 1 1 d . . .
C82 C 0.1943(2) 1.1601(2) 0.76613(14) 0.0262(6) Uani 1 1 d . . .
H82 H 0.1400 1.1746 0.7914 0.031 Uiso 1 1 calc R . .
C83 C 0.2329(2) 1.2369(2) 0.72067(15) 0.0324(7) Uani 1 1 d . . .
H83 H 0.2047 1.3023 0.7154 0.039 Uiso 1 1 calc R . .
C84 C 0.3118(2) 1.2188(2) 0.68316(14) 0.0346(7) Uani 1 1 d . . .
H84 H 0.3375 1.2709 0.6515 0.042 Uiso 1 1 calc R . .
C85 C 0.3529(2) 1.1236(2) 0.69235(13) 0.0308(7) Uani 1 1 d . . .
H85 H 0.4082 1.1103 0.6674 0.037 Uiso 1 1 calc R . .
C86 C 0.3138(2) 1.0468(2) 0.73796(12) 0.0242(6) Uani 1 1 d . . .
H86 H 0.3433 0.9819 0.7433 0.029 Uiso 1 1 calc R . .
C87 C 0.20887(19) 0.8641(2) 0.82456(12) 0.0217(6) Uani 1 1 d . . .
C88 C 0.20942(19) 0.8452(2) 0.76742(13) 0.0224(6) Uani 1 1 d . . .
H88 H 0.2011 0.8993 0.7325 0.027 Uiso 1 1 calc R . .
C89 C 0.2216(2) 0.7503(2) 0.76007(15) 0.0305(7) Uani 1 1 d . . .
H89 H 0.2218 0.7405 0.7206 0.037 Uiso 1 1 calc R . .
C90 C 0.2336(2) 0.6703(2) 0.81027(18) 0.0408(8) Uani 1 1 d . . .
H90 H 0.2439 0.6053 0.8055 0.049 Uiso 1 1 calc R . .
C91 C 0.2303(3) 0.6862(3) 0.86773(17) 0.0441(9) Uani 1 1 d . . .
H91 H 0.2367 0.6319 0.9027 0.053 Uiso 1 1 calc R . .
C92 C 0.2179(2) 0.7807(2) 0.87393(14) 0.0338(7) Uani 1 1 d . . .
H92 H 0.2153 0.7897 0.9137 0.041 Uiso 1 1 calc R . .
N100 N 0.4605(4) 0.7262(3) 0.0667(2) 0.0740(12) Uani 1 1 d . . .
C101 C 0.3797(4) 0.7566(3) 0.0724(2) 0.0566(11) Uani 1 1 d . . .
C102 C 0.2812(3) 0.7950(3) 0.0812(2) 0.0624(12) Uani 1 1 d . . .
H10A H 0.2808 0.8477 0.1016 0.094 Uiso 1 1 calc R . .
H10B H 0.2425 0.7420 0.1064 0.094 Uiso 1 1 calc R . .
H10C H 0.2531 0.8214 0.0416 0.094 Uiso 1 1 calc R . .
N200 N 0.4106(3) 0.9272(3) 0.15276(16) 0.0547(9) Uani 1 1 d . . .
C201 C 0.4852(3) 0.8805(3) 0.15720(16) 0.0419(8) Uani 1 1 d . . .
C202 C 0.5776(2) 0.8208(3) 0.16377(16) 0.0382(8) Uani 1 1 d . . .
H20A H 0.5756 0.7670 0.1445 0.057 Uiso 1 1 calc R . .
H20B H 0.5883 0.7933 0.2071 0.057 Uiso 1 1 calc R . .
H20C H 0.6308 0.8622 0.1440 0.057 Uiso 1 1 calc R . .
C301 C 0.7375(5) 0.6193(5) 0.1001(3) 0.0612(19) Uani 0.660(7) 1 d PDU A 1
H30D H 0.6954 0.5657 0.1198 0.092 Uiso 0.660(7) 1 calc PR A 1
H30E H 0.7004 0.6716 0.0716 0.092 Uiso 0.660(7) 1 calc PR A 1
H30F H 0.7611 0.6459 0.1312 0.092 Uiso 0.660(7) 1 calc PR A 1
C302 C 0.8244(5) 0.5795(5) 0.0653(3) 0.0562(16) Uani 0.660(7) 1 d PDU A 1
H30G H 0.8647 0.5311 0.0949 0.067 Uiso 0.660(7) 1 calc PR A 1
H30H H 0.7999 0.5445 0.0381 0.067 Uiso 0.660(7) 1 calc PR A 1
O303 O 0.8821(4) 0.6524(4) 0.0309(2) 0.0712(16) Uani 0.660(7) 1 d PDU A 1
C304 C 0.9347(7) 0.6939(7) 0.0625(4) 0.082(2) Uani 0.660(7) 1 d PDU A 1
H30I H 0.9679 0.6408 0.0934 0.098 Uiso 0.660(7) 1 calc PR A 1
H30J H 0.8897 0.7329 0.0844 0.098 Uiso 0.660(7) 1 calc PR A 1
C305 C 1.0106(8) 0.7605(9) 0.0249(6) 0.117(3) Uani 0.660(7) 1 d PDU A 1
H30K H 1.0665 0.7571 0.0492 0.176 Uiso 0.660(7) 1 calc PR A 1
H30L H 0.9824 0.8286 0.0129 0.176 Uiso 0.660(7) 1 calc PR A 1
H30M H 1.0320 0.7389 -0.0116 0.176 Uiso 0.660(7) 1 calc PR A 1
C311 C 1.0595(13) 0.6810(14) -0.0001(8) 0.138(5) Uani 0.50 1 d PU B 2
H31D H 1.0349 0.7423 -0.0282 0.208 Uiso 0.50 1 calc PR B 2
H31E H 1.1112 0.6485 -0.0214 0.208 Uiso 0.50 1 calc PR B 2
H31F H 1.0857 0.6960 0.0346 0.208 Uiso 0.50 1 calc PR B 2
C312 C 0.9673(11) 0.6050(10) 0.0252(6) 0.099(3) Uani 0.50 1 d PU B 2
H31G H 0.9055 0.6374 0.0083 0.118 Uiso 0.50 1 calc PR B 2
H31H H 0.9590 0.5875 0.0702 0.118 Uiso 0.50 1 calc PR B 2
O313 O 1.0000 0.5000 0.0000 0.265(13) Uani 0.50 2 d SPU . 2
C321 C 0.733(2) 0.625(3) 0.1420(15) 0.193(9) Uani 0.340(7) 1 d PDU A 3
H32A H 0.6752 0.5939 0.1363 0.289 Uiso 0.340(7) 1 calc PR A 3
H32B H 0.7140 0.6732 0.1655 0.289 Uiso 0.340(7) 1 calc PR A 3
H32C H 0.7799 0.5748 0.1640 0.289 Uiso 0.340(7) 1 calc PR A 3
C322 C 0.780(2) 0.679(3) 0.0785(13) 0.188(7) Uani 0.340(7) 1 d PDU A 3
H32D H 0.7855 0.6351 0.0511 0.225 Uiso 0.340(7) 1 calc PR A 3
H32E H 0.7395 0.7390 0.0598 0.225 Uiso 0.340(7) 1 calc PR A 3
O323 O 0.8715(18) 0.7042(18) 0.0862(10) 0.189(7) Uani 0.340(7) 1 d PDU A 3
C324 C 0.927(2) 0.764(3) 0.0375(13) 0.188(7) Uani 0.340(7) 1 d PDU A 3
H32F H 0.8845 0.8211 0.0160 0.225 Uiso 0.340(7) 1 calc PR A 3
H32G H 0.9503 0.7256 0.0081 0.225 Uiso 0.340(7) 1 calc PR A 3
C325 C 1.016(2) 0.802(3) 0.0609(16) 0.178(8) Uani 0.340(7) 1 d PDU A 3
H32H H 1.0729 0.7998 0.0326 0.267 Uiso 0.340(7) 1 calc PR A 3
H32I H 1.0299 0.7596 0.1014 0.267 Uiso 0.340(7) 1 calc PR A 3
H32J H 1.0003 0.8698 0.0633 0.267 Uiso 0.340(7) 1 calc PR A 3

loop_
_atom_site_aniso_label
_atom_site_aniso_U_11
_atom_site_aniso_U_22
_atom_site_aniso_U_33
_atom_site_aniso_U_23
_atom_site_aniso_U_13
_atom_site_aniso_U_12
Mn1 0.0161(2) 0.0144(2) 0.0234(2) -0.00503(16) -0.00503(15) -0.00284(15)
N1 0.0250(13) 0.0174(12) 0.0337(13) -0.0030(10) -0.0068(10) -0.0036(9)
N2 0.0231(12) 0.0205(12) 0.0221(11) -0.0013(9) -0.0042(9) -0.0062(9)
N3 0.0188(11) 0.0192(12) 0.0198(11) -0.0053(9) -0.0015(8) -0.0031(9)
N4 0.0201(12) 0.0221(12) 0.0299(12) -0.0076(10) -0.0070(9) -0.0060(9)
N5 0.0228(12) 0.0215(12) 0.0258(12) -0.0067(10) -0.0065(9) -0.0053(9)
N6 0.0238(13) 0.0184(12) 0.0430(15) -0.0118(11) -0.0042(10) -0.0011(10)
N7 0.0174(12) 0.0216(12) 0.0367(13) -0.0110(10) -0.0048(10) -0.0002(9)
N8 0.0170(11) 0.0199(12) 0.0256(12) -0.0083(9) -0.0039(9) -0.0012(9)
N9 0.0240(12) 0.0213(12) 0.0287(13) -0.0049(10) -0.0098(10) -0.0004(10)
C1 0.0313(16) 0.0164(14) 0.0325(16) 0.0029(12) -0.0091(12) -0.0047(12)
C2 0.0332(16) 0.0192(14) 0.0267(15) 0.0036(12) -0.0054(12) -0.0097(12)
C3 0.0169(13) 0.0188(13) 0.0229(13) -0.0031(11) -0.0065(10) -0.0051(10)
C4 0.0238(15) 0.0321(16) 0.0228(14) -0.0064(12) 0.0002(11) -0.0077(12)
C5 0.0228(14) 0.0287(16) 0.0227(14) -0.0071(12) 0.0023(11) -0.0037(12)
C6 0.0284(16) 0.0199(14) 0.0352(16) -0.0053(12) -0.0034(12) -0.0114(12)
C7 0.0230(15) 0.0262(15) 0.0321(15) -0.0070(12) -0.0054(11) -0.0115(12)
C8 0.0183(13) 0.0167(13) 0.0280(14) -0.0066(11) -0.0041(10) -0.0026(10)
C9 0.0299(16) 0.0351(18) 0.0353(17) -0.0094(14) -0.0136(13) -0.0100(13)
C10 0.0329(17) 0.0406(19) 0.0314(16) -0.0093(14) -0.0127(13) -0.0113(14)
C11 0.0316(17) 0.0143(14) 0.052(2) -0.0043(13) -0.0061(14) -0.0011(12)
C12 0.0298(17) 0.0210(15) 0.054(2) -0.0168(14) -0.0019(14) -0.0047(12)
C13 0.0210(14) 0.0175(14) 0.0299(14) -0.0060(11) -0.0077(11) 0.0006(11)
C14 0.0251(16) 0.0272(16) 0.0510(19) -0.0198(15) -0.0034(13) 0.0055(12)
C15 0.0196(15) 0.0328(17) 0.0467(19) -0.0181(15) -0.0048(13) 0.0036(12)
C16 0.0222(14) 0.0176(13) 0.0193(13) -0.0064(11) 0.0001(10) 0.0002(10)
C17 0.0238(14) 0.0192(14) 0.0227(13) -0.0088(11) 0.0001(11) -0.0023(11)
C18 0.0346(17) 0.0187(14) 0.0284(15) -0.0097(12) 0.0001(12) -0.0054(12)
C19 0.0426(18) 0.0184(15) 0.0269(15) -0.0048(12) -0.0020(13) 0.0040(13)
C20 0.0305(16) 0.0253(16) 0.0306(15) -0.0090(12) -0.0075(12) 0.0079(12)
C21 0.0248(15) 0.0246(15) 0.0231(14) -0.0093(11) -0.0015(11) -0.0008(11)
C22 0.0304(16) 0.0255(16) 0.0309(15) -0.0077(12) -0.0070(12) -0.0084(12)
C23 0.0262(16) 0.0337(18) 0.0401(18) -0.0089(14) -0.0122(13) -0.0048(13)
C24 0.0220(14) 0.0274(15) 0.0211(13) -0.0092(11) -0.0030(10) -0.0049(11)
C25 0.0288(16) 0.0372(18) 0.0302(15) -0.0162(14) -0.0075(12) 0.0036(13)
C26 0.0317(18) 0.062(2) 0.0354(18) -0.0257(17) 0.0060(14) -0.0010(16)
C27 0.0363(19) 0.054(2) 0.0325(17) -0.0084(16) 0.0074(14) -0.0107(16)
C28 0.0414(19) 0.0321(18) 0.0291(16) -0.0051(13) 0.0019(13) -0.0078(14)
C29 0.0278(15) 0.0277(16) 0.0225(14) -0.0047(12) -0.0030(11) -0.0015(12)
C30 0.056(2) 0.040(2) 0.049(2) -0.0291(17) -0.0140(17) 0.0110(17)
C31 0.0403(18) 0.0264(16) 0.0281(15) -0.0033(13) 0.0010(13) 0.0047(13)
C32 0.0153(13) 0.0309(16) 0.0381(16) -0.0182(13) -0.0041(11) -0.0039(11)
C33 0.0181(15) 0.051(2) 0.0442(19) -0.0169(16) -0.0098(13) 0.0011(14)
C34 0.0279(19) 0.086(3) 0.053(2) -0.033(2) -0.0179(16) -0.0072(19)
C35 0.035(2) 0.069(3) 0.086(3) -0.049(3) -0.010(2) -0.0186(19)
C36 0.0330(19) 0.039(2) 0.074(3) -0.0265(19) -0.0008(17) -0.0149(15)
C37 0.0218(15) 0.0309(17) 0.0464(18) -0.0146(14) -0.0003(13) -0.0087(12)
C38 0.0296(18) 0.061(3) 0.048(2) -0.0069(18) -0.0136(15) 0.0139(17)
C39 0.041(2) 0.0362(19) 0.046(2) -0.0018(16) -0.0032(15) -0.0144(15)
C40 0.0198(14) 0.0149(13) 0.0302(15) -0.0028(11) -0.0057(11) -0.0018(10)
C41 0.0343(17) 0.0276(16) 0.0285(15) -0.0075(13) -0.0154(12) -0.0007(13)
C42 0.047(2) 0.0308(18) 0.0358(17) -0.0107(14) -0.0160(15) -0.0041(15)
C43 0.0427(19) 0.0336(18) 0.0276(16) -0.0056(13) -0.0096(13) -0.0047(14)
C44 0.043(2) 0.0360(19) 0.0434(19) -0.0097(15) -0.0246(16) 0.0028(15)
B1 0.0203(15) 0.0246(17) 0.0219(15) -0.0042(13) -0.0043(12) -0.0033(12)
C45 0.0171(13) 0.0269(15) 0.0252(14) -0.0043(12) -0.0023(10) 0.0007(11)
C46 0.0190(13) 0.0225(14) 0.0232(13) -0.0047(11) -0.0016(10) 0.0013(11)
C47 0.0228(14) 0.0228(15) 0.0296(15) -0.0053(12) 0.0001(11) 0.0000(11)
C48 0.0291(16) 0.0248(16) 0.0354(17) 0.0023(13) -0.0042(13) 0.0001(12)
C49 0.0380(19) 0.0377(19) 0.0336(17) 0.0074(14) -0.0178(14) -0.0039(15)
C50 0.0303(17) 0.0340(18) 0.0348(17) 0.0008(14) -0.0149(13) -0.0084(13)
C51 0.0225(14) 0.0259(15) 0.0264(14) -0.0071(12) -0.0114(11) 0.0055(11)
C52 0.0287(16) 0.044(2) 0.0316(16) -0.0158(14) -0.0115(13) 0.0082(14)
C53 0.048(2) 0.045(2) 0.0368(18) -0.0216(16) -0.0230(15) 0.0215(17)
C54 0.069(3) 0.0262(17) 0.047(2) -0.0212(16) -0.0407(19) 0.0217(17)
C55 0.047(2) 0.0189(15) 0.050(2) -0.0079(14) -0.0272(16) 0.0021(14)
C56 0.0330(17) 0.0194(15) 0.0357(16) -0.0078(12) -0.0161(13) 0.0055(12)
C57 0.0248(15) 0.0200(14) 0.0292(14) -0.0106(12) -0.0017(11) -0.0095(11)
C58 0.0233(15) 0.0283(16) 0.0331(16) -0.0115(13) -0.0021(12) -0.0069(12)
C59 0.0248(16) 0.0354(18) 0.0447(19) -0.0164(15) 0.0019(13) -0.0099(13)
C60 0.0338(18) 0.0385(19) 0.0435(19) -0.0203(15) 0.0146(14) -0.0199(15)
C61 0.046(2) 0.0266(17) 0.0317(16) -0.0097(13) 0.0085(14) -0.0192(14)
C62 0.0343(16) 0.0163(14) 0.0319(15) -0.0077(12) 0.0010(12) -0.0110(12)
C63 0.0210(14) 0.0227(14) 0.0217(13) 0.0007(11) -0.0018(10) -0.0068(11)
C64 0.0303(16) 0.0225(15) 0.0254(14) -0.0004(12) -0.0088(12) -0.0067(12)
C65 0.0347(17) 0.0338(18) 0.0296(16) 0.0013(13) -0.0148(13) -0.0100(14)
C66 0.0256(16) 0.0349(18) 0.0347(17) 0.0061(14) -0.0120(13) -0.0030(13)
C67 0.0259(15) 0.0270(16) 0.0288(15) 0.0046(12) -0.0015(12) 0.0014(12)
C68 0.0235(14) 0.0249(15) 0.0204(13) 0.0023(11) -0.0015(11) -0.0058(11)
B2 0.0183(15) 0.0285(17) 0.0217(15) -0.0093(13) 0.0000(11) -0.0080(12)
C69 0.0237(15) 0.0381(17) 0.0436(17) -0.0290(14) 0.0089(13) -0.0138(13)
C70 0.0204(15) 0.0275(16) 0.076(2) -0.0319(16) -0.0072(15) 0.0013(12)
C71 0.0243(18) 0.049(2) 0.133(4) -0.063(2) -0.013(2) 0.0034(15)
C72 0.028(2) 0.093(3) 0.145(4) -0.093(3) 0.011(2) -0.015(2)
C73 0.053(3) 0.114(4) 0.094(3) -0.075(3) 0.047(2) -0.042(3)
C74 0.044(2) 0.091(3) 0.056(2) -0.046(2) 0.0244(17) -0.041(2)
C75 0.0279(15) 0.0357(17) 0.0193(13) -0.0049(12) 0.0029(11) -0.0200(13)
C76 0.0387(19) 0.058(2) 0.0315(17) -0.0249(16) 0.0113(14) -0.0271(17)
C77 0.053(2) 0.084(3) 0.0362(19) -0.033(2) 0.0133(17) -0.044(2)
C78 0.073(3) 0.083(3) 0.0232(17) -0.0141(19) -0.0037(17) -0.051(3)
C79 0.044(2) 0.067(3) 0.0352(19) 0.0087(18) -0.0156(16) -0.0326(19)
C80 0.0347(18) 0.0407(19) 0.0244(15) -0.0004(13) -0.0061(12) -0.0182(14)
C81 0.0163(13) 0.0261(15) 0.0211(13) -0.0086(11) -0.0045(10) -0.0045(11)
C82 0.0214(14) 0.0260(15) 0.0339(16) -0.0112(13) -0.0062(12) -0.0008(11)
C83 0.0319(17) 0.0216(15) 0.0416(18) -0.0008(13) -0.0162(14) -0.0020(12)
C84 0.0333(17) 0.0352(18) 0.0304(16) 0.0063(13) -0.0105(13) -0.0152(14)
C85 0.0245(15) 0.0411(19) 0.0251(15) -0.0039(13) 0.0009(12) -0.0108(13)
C86 0.0196(14) 0.0271(15) 0.0255(14) -0.0056(12) -0.0018(11) -0.0042(11)
C87 0.0152(13) 0.0244(15) 0.0255(14) -0.0048(11) -0.0027(10) -0.0056(11)
C88 0.0165(13) 0.0228(14) 0.0274(14) -0.0051(11) -0.0030(10) -0.0024(10)
C89 0.0210(15) 0.0311(17) 0.0446(18) -0.0174(14) -0.0059(13) -0.0034(12)
C90 0.0336(18) 0.0183(16) 0.073(3) -0.0104(16) -0.0197(17) -0.0030(13)
C91 0.050(2) 0.0265(18) 0.052(2) 0.0058(15) -0.0250(17) -0.0146(15)
C92 0.0382(18) 0.0304(17) 0.0311(16) 0.0002(13) -0.0105(13) -0.0130(14)
N100 0.093(3) 0.048(2) 0.079(3) -0.019(2) 0.008(2) 0.005(2)
C101 0.065(3) 0.044(2) 0.066(3) -0.025(2) 0.007(2) -0.008(2)
C102 0.053(3) 0.049(2) 0.092(3) -0.032(2) 0.015(2) -0.016(2)
N200 0.060(2) 0.057(2) 0.053(2) -0.0265(17) 0.0036(16) 0.0003(18)
C201 0.049(2) 0.046(2) 0.0352(18) -0.0151(16) 0.0046(15) -0.0182(18)
C202 0.0338(18) 0.043(2) 0.0383(18) -0.0081(15) -0.0020(14) -0.0135(15)
C301 0.069(4) 0.057(4) 0.053(3) -0.007(3) -0.001(3) -0.004(3)
C302 0.070(3) 0.049(3) 0.050(3) -0.009(2) 0.003(2) -0.018(2)
O303 0.081(3) 0.071(3) 0.064(2) -0.0159(19) 0.000(2) -0.029(2)
C304 0.082(3) 0.078(3) 0.084(3) -0.014(3) -0.019(3) -0.014(3)
C305 0.098(6) 0.108(6) 0.116(6) 0.024(5) -0.012(5) -0.013(5)
C311 0.132(7) 0.150(8) 0.118(7) -0.003(6) -0.027(6) -0.013(6)
C312 0.101(5) 0.114(5) 0.074(4) -0.010(4) -0.026(4) 0.001(4)
O313 0.271(13) 0.265(13) 0.263(13) -0.072(6) -0.035(5) -0.012(5)
C321 0.188(10) 0.192(10) 0.195(10) -0.045(7) -0.011(7) -0.016(7)
C322 0.186(8) 0.188(8) 0.187(8) -0.048(4) -0.011(4) -0.015(4)
O323 0.185(8) 0.189(7) 0.188(7) -0.045(4) -0.007(4) -0.013(4)
C324 0.185(8) 0.188(8) 0.187(8) -0.046(4) -0.009(4) -0.014(4)
C325 0.179(10) 0.179(10) 0.178(10) -0.050(7) -0.014(7) -0.017(7)

loop_
_atom_type_symbol
_atom_type_description
_atom_type_scat_dispersion_real
_atom_type_scat_dispersion_imag
_atom_type_scat_source
C C 0.0033 0.0016 'International Tables Vol C Tables 4.2.6.8 and 6.1.1.4'
H H 0.0000 0.0000 'International Tables Vol C Tables 4.2.6.8 and 6.1.1.4'
N N 0.0061 0.0033 'International Tables Vol C Tables 4.2.6.8 and 6.1.1.4'
B B 0.0013 0.0007 'International Tables Vol C Tables 4.2.6.8 and 6.1.1.4'
Mn Mn 0.3368 0.7283 'International Tables Vol C Tables 4.2.6.8 and 6.1.1.4'
O O 0.0106 0.0060 'International Tables Vol C Tables 4.2.6.8 and 6.1.1.4'

loop_
_geom_angle_atom_site_label_1
_geom_angle_atom_site_label_2
_geom_angle_atom_site_label_3
_geom_angle
_geom_angle_site_symmetry_3
N8 Mn1 C40 95.40(11) .
N8 Mn1 C13 94.32(12) .
C40 Mn1 C13 90.96(11) .
N8 Mn1 C8 94.30(11) .
C40 Mn1 C8 169.32(11) .
C13 Mn1 C8 92.76(11) .
N8 Mn1 C3 97.52(11) .
C40 Mn1 C3 78.63(11) .
C13 Mn1 C3 164.88(11) .
C8 Mn1 C3 95.67(10) .
N8 Mn1 N1 176.03(10) .
C40 Mn1 N1 88.53(9) .
C13 Mn1 N1 86.15(10) .
C8 Mn1 N1 81.74(9) .
C3 Mn1 N1 82.68(9) .
C1 N1 C11 106.8(2) .
C1 N1 C6 108.8(2) .
C11 N1 C6 107.0(2) .
C1 N1 Mn1 107.14(16) .
C11 N1 Mn1 109.77(17) .
C6 N1 Mn1 116.99(17) .
C3 N2 C4 111.9(2) .
C3 N2 C2 130.0(2) .
C4 N2 C2 117.5(2) .
C3 N3 C5 111.2(2) .
C3 N3 C16 131.2(2) .
C5 N3 C16 117.6(2) .
C8 N4 C9 112.4(2) .
C8 N4 C7 125.4(2) .
C9 N4 C7 121.9(2) .
C8 N5 C10 111.4(2) .
C8 N5 C24 131.7(2) .
C10 N5 C24 116.9(2) .
C13 N6 C14 111.9(2) .
C13 N6 C12 124.0(3) .
C14 N6 C12 123.2(2) .
C13 N7 C15 110.8(2) .
C13 N7 C32 126.0(2) .
C15 N7 C32 120.5(2) .
C40 N9 C41 171.8(3) .
N1 C1 C2 114.5(2) .
N1 C1 H1A 108.6 .
C2 C1 H1A 108.6 .
N1 C1 H1B 108.6 .
C2 C1 H1B 108.6 .
H1A C1 H1B 107.6 .
N2 C2 C1 117.5(2) .
N2 C2 H2A 107.9 .
C1 C2 H2A 107.9 .
N2 C2 H2B 107.9 .
C1 C2 H2B 107.9 .
H2A C2 H2B 107.2 .
N3 C3 N2 103.2(2) .
N3 C3 Mn1 126.86(19) .
N2 C3 Mn1 127.7(2) .
C5 C4 N2 106.6(2) .
C5 C4 H4 126.7 .
N2 C4 H4 126.7 .
C4 C5 N3 107.1(3) .
C4 C5 H5 126.5 .
N3 C5 H5 126.5 .
N1 C6 C7 114.7(2) .
N1 C6 H6A 108.6 .
C7 C6 H6A 108.6 .
N1 C6 H6B 108.6 .
C7 C6 H6B 108.6 .
H6A C6 H6B 107.6 .
N4 C7 C6 109.5(2) .
N4 C7 H7A 109.8 .
C6 C7 H7A 109.8 .
N4 C7 H7B 109.8 .
C6 C7 H7B 109.8 .
H7A C7 H7B 108.2 .
N4 C8 N5 102.8(2) .
N4 C8 Mn1 124.8(2) .
N5 C8 Mn1 132.37(19) .
C10 C9 N4 106.6(3) .
C10 C9 H9 126.7 .
N4 C9 H9 126.7 .
C9 C10 N5 106.8(3) .
C9 C10 H10 126.6 .
N5 C10 H10 126.6 .
N1 C11 C12 112.7(3) .
N1 C11 H11A 109.0 .
C12 C11 H11A 109.0 .
N1 C11 H11B 109.0 .
C12 C11 H11B 109.0 .
H11A C11 H11B 107.8 .
N6 C12 C11 110.5(3) .
N6 C12 H12A 109.5 .
C11 C12 H12A 109.5 .
N6 C12 H12B 109.5 .
C11 C12 H12B 109.5 .
H12A C12 H12B 108.1 .
N6 C13 N7 103.7(2) .
N6 C13 Mn1 128.1(2) .
N7 C13 Mn1 128.2(2) .
C15 C14 N6 106.6(3) .
C15 C14 H14 126.7 .
N6 C14 H14 126.7 .
C14 C15 N7 107.0(3) .
C14 C15 H15 126.5 .
N7 C15 H15 126.5 .
C21 C16 C17 122.8(3) .
C21 C16 N3 117.2(2) .
C17 C16 N3 119.2(2) .
C18 C17 C16 117.1(3) .
C18 C17 C22 120.8(2) .
C16 C17 C22 122.0(2) .
C19 C18 C17 121.4(3) .
C19 C18 H18 119.3 .
C17 C18 H18 119.3 .
C18 C19 C20 119.7(3) .
C18 C19 H19 120.1 .
C20 C19 H19 120.1 .
C21 C20 C19 121.2(3) .
C21 C20 H20 119.4 .
C19 C20 H20 119.4 .
C20 C21 C16 117.7(3) .
C20 C21 C23 120.9(3) .
C16 C21 C23 121.4(3) .
C17 C22 H22A 109.5 .
C17 C22 H22B 109.5 .
H22A C22 H22B 109.5 .
C17 C22 H22C 109.5 .
H22A C22 H22C 109.5 .
H22B C22 H22C 109.5 .
C21 C23 H23A 109.5 .
C21 C23 H23B 109.5 .
H23A C23 H23B 109.5 .
C21 C23 H23C 109.5 .
H23A C23 H23C 109.5 .
H23B C23 H23C 109.5 .
C29 C24 C25 122.1(3) .
C29 C24 N5 118.3(2) .
C25 C24 N5 118.5(3) .
C24 C25 C26 117.3(3) .
C24 C25 C30 123.2(3) .
C26 C25 C30 119.4(3) .
C27 C26 C25 121.0(3) .
C27 C26 H26 119.5 .
C25 C26 H26 119.5 .
C28 C27 C26 120.2(3) .
C28 C27 H27 119.9 .
C26 C27 H27 119.9 .
C27 C28 C29 121.2(3) .
C27 C28 H28 119.4 .
C29 C28 H28 119.4 .
C24 C29 C28 118.0(3) .
C24 C29 C31 121.6(3) .
C28 C29 C31 120.4(3) .
C25 C30 H30A 109.5 .
C25 C30 H30B 109.5 .
H30A C30 H30B 109.5 .
C25 C30 H30C 109.5 .
H30A C30 H30C 109.5 .
H30B C30 H30C 109.5 .
C29 C31 H31A 109.5 .
C29 C31 H31B 109.5 .
H31A C31 H31B 109.5 .
C29 C31 H31C 109.5 .
H31A C31 H31C 109.5 .
H31B C31 H31C 109.5 .
C37 C32 C33 123.2(3) .
C37 C32 N7 120.6(3) .
C33 C32 N7 115.9(3) .
C34 C33 C32 116.9(3) .
C34 C33 C38 121.5(3) .
C32 C33 C38 121.6(3) .
C35 C34 C33 121.3(3) .
C35 C34 H34 119.3 .
C33 C34 H34 119.3 .
C36 C35 C34 120.3(3) .
C36 C35 H35 119.8 .
C34 C35 H35 119.8 .
C35 C36 C37 121.2(4) .
C35 C36 H36 119.4 .
C37 C36 H36 119.4 .
C32 C37 C36 116.9(3) .
C32 C37 C39 122.6(3) .
C36 C37 C39 120.4(3) .
C33 C38 H38A 109.5 .
C33 C38 H38B 109.5 .
H38A C38 H38B 109.5 .
C33 C38 H38C 109.5 .
H38A C38 H38C 109.5 .
H38B C38 H38C 109.5 .
C37 C39 H39A 109.5 .
C37 C39 H39B 109.5 .
H39A C39 H39B 109.5 .
C37 C39 H39C 109.5 .
H39A C39 H39C 109.5 .
H39B C39 H39C 109.5 .
N9 C40 Mn1 170.3(3) .
N9 C41 C43 106.5(2) .
N9 C41 C44 108.6(3) .
C43 C41 C44 110.9(3) .
N9 C41 C42 107.5(2) .
C43 C41 C42 112.3(3) .
C44 C41 C42 110.8(3) .
C41 C42 H42A 109.5 .
C41 C42 H42B 109.5 .
H42A C42 H42B 109.5 .
C41 C42 H42C 109.5 .
H42A C42 H42C 109.5 .
H42B C42 H42C 109.5 .
C41 C43 H43A 109.5 .
C41 C43 H43B 109.5 .
H43A C43 H43B 109.5 .
C41 C43 H43C 109.5 .
H43A C43 H43C 109.5 .
H43B C43 H43C 109.5 .
C41 C44 H44A 109.5 .
C41 C44 H44B 109.5 .
H44A C44 H44B 109.5 .
C41 C44 H44C 109.5 .
H44A C44 H44C 109.5 .
H44B C44 H44C 109.5 .
C57 B1 C51 108.7(2) .
C57 B1 C63 110.8(2) .
C51 B1 C63 108.3(2) .
C57 B1 C45 106.6(2) .
C51 B1 C45 111.5(2) .
C63 B1 C45 110.8(2) .
C50 C45 C46 114.1(3) .
C50 C45 B1 123.0(3) .
C46 C45 B1 122.6(2) .
C47 C46 C45 123.3(3) .
C47 C46 H46 118.3 .
C45 C46 H46 118.3 .
C48 C47 C46 120.3(3) .
C48 C47 H47 119.9 .
C46 C47 H47 119.9 .
C49 C48 C47 118.2(3) .
C49 C48 H48 120.9 .
C47 C48 H48 120.9 .
C48 C49 C50 120.9(3) .
C48 C49 H49 119.5 .
C50 C49 H49 119.5 .
C49 C50 C45 123.1(3) .
C49 C50 H50 118.4 .
C45 C50 H50 118.4 .
C56 C51 C52 115.4(3) .
C56 C51 B1 122.4(3) .
C52 C51 B1 121.9(3) .
C53 C52 C51 122.7(3) .
C53 C52 H52 118.6 .
C51 C52 H52 118.6 .
C52 C53 C54 120.2(3) .
C52 C53 H53 119.9 .
C54 C53 H53 119.9 .
C53 C54 C55 119.1(3) .
C53 C54 H54 120.5 .
C55 C54 H54 120.5 .
C54 C55 C56 120.0(3) .
C54 C55 H55 120.0 .
C56 C55 H55 120.0 .
C55 C56 C51 122.5(3) .
C55 C56 H56 118.7 .
C51 C56 H56 118.7 .
C58 C57 C62 115.5(3) .
C58 C57 B1 121.0(3) .
C62 C57 B1 123.4(3) .
C59 C58 C57 122.5(3) .
C59 C58 H58 118.8 .
C57 C58 H58 118.8 .
C60 C59 C58 120.3(3) .
C60 C59 H59 119.9 .
C58 C59 H59 119.9 .
C61 C60 C59 119.2(3) .
C61 C60 H60 120.4 .
C59 C60 H60 120.4 .
C60 C61 C62 120.0(3) .
C60 C61 H61 120.0 .
C62 C61 H61 120.0 .
C61 C62 C57 122.5(3) .
C61 C62 H62 118.7 .
C57 C62 H62 118.7 .
C68 C63 C64 114.7(3) .
C68 C63 B1 124.0(2) .
C64 C63 B1 121.4(3) .
C65 C64 C63 122.6(3) .
C65 C64 H64 118.7 .
C63 C64 H64 118.7 .
C66 C65 C64 120.7(3) .
C66 C65 H65 119.7 .
C64 C65 H65 119.7 .
C65 C66 C67 118.5(3) .
C65 C66 H66 120.7 .
C67 C66 H66 120.7 .
C66 C67 C68 120.3(3) .
C66 C67 H67 119.9 .
C68 C67 H67 119.9 .
C67 C68 C63 123.2(3) .
C67 C68 H68 118.4 .
C63 C68 H68 118.4 .
C81 B2 C75 103.4(2) .
C81 B2 C87 113.6(2) .
C75 B2 C87 112.1(2) .
C81 B2 C69 110.2(2) .
C75 B2 C69 112.1(2) .
C87 B2 C69 105.6(2) .
C74 C69 C70 115.2(3) .
C74 C69 B2 122.5(3) .
C70 C69 B2 122.2(3) .
C69 C70 C71 123.2(4) .
C69 C70 H70 118.4 .
C71 C70 H70 118.4 .
C72 C71 C70 120.9(5) .
C72 C71 H71 119.6 .
C70 C71 H71 119.6 .
C71 C72 C73 118.4(4) .
C71 C72 H72 120.8 .
C73 C72 H72 120.8 .
C72 C73 C74 121.5(4) .
C72 C73 H73 119.3 .
C74 C73 H73 119.3 .
C69 C74 C73 120.8(5) .
C69 C74 H74 119.6 .
C73 C74 H74 119.6 .
C80 C75 C76 115.4(3) .
C80 C75 B2 122.8(3) .
C76 C75 B2 121.4(3) .
C77 C76 C75 122.4(4) .
C77 C76 H76 118.8 .
C75 C76 H76 118.8 .
C78 C77 C76 120.9(4) .
C78 C77 H77 119.5 .
C76 C77 H77 119.5 .
C77 C78 C79 118.6(3) .
C77 C78 H78 120.7 .
C79 C78 H78 120.7 .
C78 C79 C80 120.1(4) .
C78 C79 H79 119.9 .
C80 C79 H79 119.9 .
C75 C80 C79 122.6(4) .
C75 C80 H80 118.7 .
C79 C80 H80 118.7 .
C86 C81 C82 115.2(3) .
C86 C81 B2 123.8(3) .
C82 C81 B2 120.7(2) .
C83 C82 C81 122.7(3) .
C83 C82 H82 118.7 .
C81 C82 H82 118.7 .
C84 C83 C82 120.3(3) .
C84 C83 H83 119.8 .
C82 C83 H83 119.8 .
C83 C84 C85 118.9(3) .
C83 C84 H84 120.6 .
C85 C84 H84 120.6 .
C84 C85 C86 120.5(3) .
C84 C85 H85 119.8 .
C86 C85 H85 119.8 .
C85 C86 C81 122.3(3) .
C85 C86 H86 118.8 .
C81 C86 H86 118.8 .
C92 C87 C88 115.3(3) .
C92 C87 B2 121.7(3) .
C88 C87 B2 122.8(2) .
C89 C88 C87 122.4(3) .
C89 C88 H88 118.8 .
C87 C88 H88 118.8 .
C90 C89 C88 120.0(3) .
C90 C89 H89 120.0 .
C88 C89 H89 120.0 .
C89 C90 C91 119.0(3) .
C89 C90 H90 120.5 .
C91 C90 H90 120.5 .
C92 C91 C90 120.0(3) .
C92 C91 H91 120.0 .
C90 C91 H91 120.0 .
C91 C92 C87 123.2(3) .
C91 C92 H92 118.4 .
C87 C92 H92 118.4 .
N100 C101 C102 178.0(5) .
C101 C102 H10A 109.5 .
C101 C102 H10B 109.5 .
H10A C102 H10B 109.5 .
C101 C102 H10C 109.5 .
H10A C102 H10C 109.5 .
H10B C102 H10C 109.5 .
N200 C201 C202 179.0(4) .
C201 C202 H20A 109.5 .
C201 C202 H20B 109.5 .
H20A C202 H20B 109.5 .
C201 C202 H20C 109.5 .
H20A C202 H20C 109.5 .
H20B C202 H20C 109.5 .
O303 C302 C301 113.3(6) .
O303 C302 H30G 108.9 .
C301 C302 H30G 108.9 .
O303 C302 H30H 108.9 .
C301 C302 H30H 108.9 .
H30G C302 H30H 107.7 .
C304 O303 C302 115.6(6) .
O303 C304 C305 115.3(8) .
O303 C304 H30I 108.4 .
C305 C304 H30I 108.4 .
O303 C304 H30J 108.4 .
C305 C304 H30J 108.4 .
H30I C304 H30J 107.5 .
C312 C311 H31D 109.5 .
C312 C311 H31E 109.5 .
H31D C311 H31E 109.5 .
C312 C311 H31F 109.5 .
H31D C311 H31F 109.5 .
H31E C311 H31F 109.5 .
C311 C312 O313 106.2(11) .
C311 C312 H31G 110.5 .
O313 C312 H31G 110.5 .
C311 C312 H31H 110.5 .
O313 C312 H31H 110.5 .
H31G C312 H31H 108.7 .
C312 O313 C312 180.0(7) 2_765
O323 C322 C321 109(2) .
O323 C322 H32D 109.9 .
C321 C322 H32D 109.9 .
O323 C322 H32E 109.9 .
C321 C322 H32E 109.9 .
H32D C322 H32E 108.3 .
C322 O323 C324 121(2) .
O323 C324 C325 111(2) .
O323 C324 H32F 109.4 .
C325 C324 H32F 109.4 .
O323 C324 H32G 109.4 .
C325 C324 H32G 109.4 .
H32F C324 H32G 108.0 .

loop_
_geom_bond_atom_site_label_1
_geom_bond_atom_site_label_2
_geom_bond_distance
_geom_bond_site_symmetry_2
Mn1 N8 1.520(2) .
Mn1 C40 2.001(3) .
Mn1 C13 2.044(3) .
Mn1 C8 2.061(3) .
Mn1 C3 2.068(3) .
Mn1 N1 2.497(2) .
N1 C1 1.477(4) .
N1 C11 1.486(4) .
N1 C6 1.495(4) .
N2 C3 1.366(3) .
N2 C4 1.382(4) .
N2 C2 1.475(4) .
N3 C3 1.363(3) .
N3 C5 1.392(3) .
N3 C16 1.444(3) .
N4 C8 1.364(3) .
N4 C9 1.376(4) .
N4 C7 1.460(4) .
N5 C8 1.367(4) .
N5 C10 1.392(4) .
N5 C24 1.448(4) .
N6 C13 1.350(4) .
N6 C14 1.384(4) .
N6 C12 1.458(4) .
N7 C13 1.370(4) .
N7 C15 1.389(4) .
N7 C32 1.447(3) .
N9 C40 1.155(4) .
N9 C41 1.475(4) .
C1 C2 1.498(4) .
C1 H1A 0.9900 .
C1 H1B 0.9900 .
C2 H2A 0.9900 .
C2 H2B 0.9900 .
C4 C5 1.335(4) .
C4 H4 0.9500 .
C5 H5 0.9500 .
C6 C7 1.509(4) .
C6 H6A 0.9900 .
C6 H6B 0.9900 .
C7 H7A 0.9900 .
C7 H7B 0.9900 .
C9 C10 1.337(4) .
C9 H9 0.9500 .
C10 H10 0.9500 .
C11 C12 1.508(5) .
C11 H11A 0.9900 .
C11 H11B 0.9900 .
C12 H12A 0.9900 .
C12 H12B 0.9900 .
C14 C15 1.337(4) .
C14 H14 0.9500 .
C15 H15 0.9500 .
C16 C21 1.393(4) .
C16 C17 1.396(4) .
C17 C18 1.392(4) .
C17 C22 1.503(4) .
C18 C19 1.375(4) .
C18 H18 0.9500 .
C19 C20 1.390(4) .
C19 H19 0.9500 .
C20 C21 1.380(4) .
C20 H20 0.9500 .
C21 C23 1.506(4) .
C22 H22A 0.9800 .
C22 H22B 0.9800 .
C22 H22C 0.9800 .
C23 H23A 0.9800 .
C23 H23B 0.9800 .
C23 H23C 0.9800 .
C24 C29 1.391(4) .
C24 C25 1.397(4) .
C25 C26 1.409(5) .
C25 C30 1.493(5) .
C26 C27 1.375(5) .
C26 H26 0.9500 .
C27 C28 1.371(5) .
C27 H27 0.9500 .
C28 C29 1.394(4) .
C28 H28 0.9500 .
C29 C31 1.503(4) .
C30 H30A 0.9800 .
C30 H30B 0.9800 .
C30 H30C 0.9800 .
C31 H31A 0.9800 .
C31 H31B 0.9800 .
C31 H31C 0.9800 .
C32 C37 1.387(4) .
C32 C33 1.396(4) .
C33 C34 1.388(5) .
C33 C38 1.498(5) .
C34 C35 1.375(6) .
C34 H34 0.9500 .
C35 C36 1.367(6) .
C35 H35 0.9500 .
C36 C37 1.397(4) .
C36 H36 0.9500 .
C37 C39 1.485(5) .
C38 H38A 0.9800 .
C38 H38B 0.9800 .
C38 H38C 0.9800 .
C39 H39A 0.9800 .
C39 H39B 0.9800 .
C39 H39C 0.9800 .
C41 C43 1.523(5) .
C41 C44 1.526(4) .
C41 C42 1.526(4) .
C42 H42A 0.9800 .
C42 H42B 0.9800 .
C42 H42C 0.9800 .
C43 H43A 0.9800 .
C43 H43B 0.9800 .
C43 H43C 0.9800 .
C44 H44A 0.9800 .
C44 H44B 0.9800 .
C44 H44C 0.9800 .
B1 C57 1.644(4) .
B1 C51 1.645(4) .
B1 C63 1.650(4) .
B1 C45 1.653(4) .
C45 C50 1.399(4) .
C45 C46 1.405(4) .
C46 C47 1.388(4) .
C46 H46 0.9500 .
C47 C48 1.387(4) .
C47 H47 0.9500 .
C48 C49 1.373(5) .
C48 H48 0.9500 .
C49 C50 1.390(5) .
C49 H49 0.9500 .
C50 H50 0.9500 .
C51 C56 1.395(4) .
C51 C52 1.410(4) .
C52 C53 1.381(5) .
C52 H52 0.9500 .
C53 C54 1.382(6) .
C53 H53 0.9500 .
C54 C55 1.390(5) .
C54 H54 0.9500 .
C55 C56 1.395(4) .
C55 H55 0.9500 .
C56 H56 0.9500 .
C57 C58 1.396(4) .
C57 C62 1.403(4) .
C58 C59 1.393(4) .
C58 H58 0.9500 .
C59 C60 1.379(5) .
C59 H59 0.9500 .
C60 C61 1.378(5) .
C60 H60 0.9500 .
C61 C62 1.394(4) .
C61 H61 0.9500 .
C62 H62 0.9500 .
C63 C68 1.396(4) .
C63 C64 1.412(4) .
C64 C65 1.390(4) .
C64 H64 0.9500 .
C65 C66 1.380(5) .
C65 H65 0.9500 .
C66 C67 1.384(5) .
C66 H66 0.9500 .
C67 C68 1.394(4) .
C67 H67 0.9500 .
C68 H68 0.9500 .
B2 C81 1.641(4) .
B2 C75 1.641(4) .
B2 C87 1.642(4) .
B2 C69 1.651(4) .
C69 C74 1.381(5) .
C69 C70 1.390(5) .
C70 C71 1.397(5) .
C70 H70 0.9500 .
C71 C72 1.344(7) .
C71 H71 0.9500 .
C72 C73 1.361(8) .
C72 H72 0.9500 .
C73 C74 1.429(6) .
C73 H73 0.9500 .
C74 H74 0.9500 .
C75 C80 1.390(5) .
C75 C76 1.403(5) .
C76 C77 1.390(5) .
C76 H76 0.9500 .
C77 C78 1.367(7) .
C77 H77 0.9500 .
C78 C79 1.388(6) .
C78 H78 0.9500 .
C79 C80 1.397(4) .
C79 H79 0.9500 .
C80 H80 0.9500 .
C81 C86 1.403(4) .
C81 C82 1.405(4) .
C82 C83 1.391(4) .
C82 H82 0.9500 .
C83 C84 1.379(5) .
C83 H83 0.9500 .
C84 C85 1.382(5) .
C84 H84 0.9500 .
C85 C86 1.395(4) .
C85 H85 0.9500 .
C86 H86 0.9500 .
C87 C92 1.397(4) .
C87 C88 1.402(4) .
C88 C89 1.390(4) .
C88 H88 0.9500 .
C89 C90 1.384(5) .
C89 H89 0.9500 .
C90 C91 1.389(5) .
C90 H90 0.9500 .
C91 C92 1.375(5) .
C91 H91 0.9500 .
C92 H92 0.9500 .
N100 C101 1.170(6) .
C101 C102 1.440(6) .
C102 H10A 0.9800 .
C102 H10B 0.9800 .
C102 H10C 0.9800 .
N200 C201 1.171(5) .
C201 C202 1.462(5) .
C202 H20A 0.9800 .
C202 H20B 0.9800 .
C202 H20C 0.9800 .
C301 C302 1.534(10) .
C301 H30D 0.9800 .
C301 H30E 0.9800 .
C301 H30F 0.9800 .
C302 O303 1.383(7) .
C302 H30G 0.9900 .
C302 H30H 0.9900 .
O303 C304 1.338(9) .
C304 C305 1.517(12) .
C304 H30I 0.9900 .
C304 H30J 0.9900 .
C305 H30K 0.9800 .
C305 H30L 0.9800 .
C305 H30M 0.9800 .
C311 C312 1.70(2) .
C311 H31D 0.9800 .
C311 H31E 0.9800 .
C311 H31F 0.9800 .
C312 O313 1.743(15) .
C312 H31G 0.9900 .
C312 H31H 0.9900 .
O313 C312 1.743(15) 2_765
C321 C322 1.56(2) .
C321 H32A 0.9800 .
C321 H32B 0.9800 .
C321 H32C 0.9800 .
C322 O323 1.377(19) .
C322 H32D 0.9900 .
C322 H32E 0.9900 .
O323 C324 1.410(19) .
C324 C325 1.58(2) .
C324 H32F 0.9900 .
C324 H32G 0.9900 .
C325 H32H 0.9800 .
C325 H32I 0.9800 .
C325 H32J 0.9800 .

loop_
_geom_torsion_atom_site_label_1
_geom_torsion_atom_site_label_2
_geom_torsion_atom_site_label_3
_geom_torsion_atom_site_label_4
_geom_torsion
C40 Mn1 N1 C1 -28.19(19)
C13 Mn1 N1 C1 -119.25(19)
C8 Mn1 N1 C1 147.39(19)
C3 Mn1 N1 C1 50.53(18)
C40 Mn1 N1 C11 87.4(2)
C13 Mn1 N1 C11 -3.7(2)
C8 Mn1 N1 C11 -97.0(2)
C3 Mn1 N1 C11 166.1(2)
C40 Mn1 N1 C6 -150.5(2)
C13 Mn1 N1 C6 118.4(2)
C8 Mn1 N1 C6 25.1(2)
C3 Mn1 N1 C6 -71.8(2)
C11 N1 C1 C2 171.9(2)
C6 N1 C1 C2 56.8(3)
Mn1 N1 C1 C2 -70.5(2)
C3 N2 C2 C1 -26.8(4)
C4 N2 C2 C1 162.9(3)
N1 C1 C2 N2 56.7(3)
C5 N3 C3 N2 0.5(3)
C16 N3 C3 N2 177.0(2)
C5 N3 C3 Mn1 164.59(19)
C16 N3 C3 Mn1 -18.9(4)
C4 N2 C3 N3 -0.5(3)
C2 N2 C3 N3 -171.2(2)
C4 N2 C3 Mn1 -164.37(19)
C2 N2 C3 Mn1 24.9(4)
N8 Mn1 C3 N3 -6.8(2)
C40 Mn1 C3 N3 -100.8(2)
C13 Mn1 C3 N3 -148.0(3)
C8 Mn1 C3 N3 88.4(2)
N1 Mn1 C3 N3 169.2(2)
N8 Mn1 C3 N2 153.5(2)
C40 Mn1 C3 N2 59.5(2)
C13 Mn1 C3 N2 12.3(5)
C8 Mn1 C3 N2 -111.3(2)
N1 Mn1 C3 N2 -30.5(2)
C3 N2 C4 C5 0.3(3)
C2 N2 C4 C5 172.2(2)
N2 C4 C5 N3 0.1(3)
C3 N3 C5 C4 -0.4(3)
C16 N3 C5 C4 -177.4(2)
C1 N1 C6 C7 -100.9(3)
C11 N1 C6 C7 144.1(3)
Mn1 N1 C6 C7 20.6(3)
C8 N4 C7 C6 60.9(3)
C9 N4 C7 C6 -111.6(3)
N1 C6 C7 N4 -68.8(3)
C9 N4 C8 N5 -0.2(3)
C7 N4 C8 N5 -173.3(3)
C9 N4 C8 Mn1 179.7(2)
C7 N4 C8 Mn1 6.6(4)
C10 N5 C8 N4 -0.2(3)
C24 N5 C8 N4 -176.9(3)
C10 N5 C8 Mn1 179.9(2)
C24 N5 C8 Mn1 3.3(5)
N8 Mn1 C8 N4 140.0(2)
C40 Mn1 C8 N4 -15.2(7)
C13 Mn1 C8 N4 -125.4(2)
C3 Mn1 C8 N4 42.0(2)
N1 Mn1 C8 N4 -39.7(2)
N8 Mn1 C8 N5 -40.2(3)
C40 Mn1 C8 N5 164.7(5)
C13 Mn1 C8 N5 54.4(3)
C3 Mn1 C8 N5 -138.2(3)
N1 Mn1 C8 N5 140.1(3)
C8 N4 C9 C10 0.5(4)
C7 N4 C9 C10 173.9(3)
N4 C9 C10 N5 -0.6(4)
C8 N5 C10 C9 0.5(4)
C24 N5 C10 C9 177.7(3)
C1 N1 C11 C12 168.7(2)
C6 N1 C11 C12 -75.0(3)
Mn1 N1 C11 C12 52.9(3)
C13 N6 C12 C11 47.3(4)
C14 N6 C12 C11 -121.1(3)
N1 C11 C12 N6 -84.1(3)
C14 N6 C13 N7 0.5(3)
C12 N6 C13 N7 -169.1(3)
C14 N6 C13 Mn1 -176.8(2)
C12 N6 C13 Mn1 13.6(4)
C15 N7 C13 N6 -0.9(3)
C32 N7 C13 N6 160.1(3)
C15 N7 C13 Mn1 176.4(2)
C32 N7 C13 Mn1 -22.6(4)
N8 Mn1 C13 N6 146.1(3)
C40 Mn1 C13 N6 -118.4(3)
C8 Mn1 C13 N6 51.6(3)
C3 Mn1 C13 N6 -72.3(5)
N1 Mn1 C13 N6 -29.9(3)
N8 Mn1 C13 N7 -30.5(3)
C40 Mn1 C13 N7 64.9(3)
C8 Mn1 C13 N7 -125.1(3)
C3 Mn1 C13 N7 111.0(4)
N1 Mn1 C13 N7 153.4(3)
C13 N6 C14 C15 0.1(4)
C12 N6 C14 C15 169.8(3)
N6 C14 C15 N7 -0.7(4)
C13 N7 C15 C14 1.0(4)
C32 N7 C15 C14 -161.2(3)
C3 N3 C16 C21 -98.7(3)
C5 N3 C16 C21 77.7(3)
C3 N3 C16 C17 91.1(3)
C5 N3 C16 C17 -92.6(3)
C21 C16 C17 C18 1.1(4)
N3 C16 C17 C18 170.8(2)
C21 C16 C17 C22 -176.7(3)
N3 C16 C17 C22 -7.0(4)
C16 C17 C18 C19 -1.9(4)
C22 C17 C18 C19 176.0(3)
C17 C18 C19 C20 1.1(4)
C18 C19 C20 C21 0.4(4)
C19 C20 C21 C16 -1.1(4)
C19 C20 C21 C23 179.3(3)
C17 C16 C21 C20 0.3(4)
N3 C16 C21 C20 -169.6(2)
C17 C16 C21 C23 179.9(3)
N3 C16 C21 C23 10.0(4)
C8 N5 C24 C29 84.7(4)
C10 N5 C24 C29 -91.8(3)
C8 N5 C24 C25 -106.9(3)
C10 N5 C24 C25 76.6(3)
C29 C24 C25 C26 -4.6(4)
N5 C24 C25 C26 -172.6(3)
C29 C24 C25 C30 170.6(3)
N5 C24 C25 C30 2.6(4)
C24 C25 C26 C27 3.7(5)
C30 C25 C26 C27 -171.7(3)
C25 C26 C27 C28 -1.0(5)
C26 C27 C28 C29 -1.0(5)
C25 C24 C29 C28 2.8(4)
N5 C24 C29 C28 170.7(3)
C25 C24 C29 C31 -176.4(3)
N5 C24 C29 C31 -8.4(4)
C27 C28 C29 C24 0.1(5)
C27 C28 C29 C31 179.3(3)
C13 N7 C32 C37 100.1(4)
C15 N7 C32 C37 -100.5(3)
C13 N7 C32 C33 -85.2(4)
C15 N7 C32 C33 74.2(4)
C37 C32 C33 C34 -4.1(5)
N7 C32 C33 C34 -178.7(3)
C37 C32 C33 C38 174.0(3)
N7 C32 C33 C38 -0.6(4)
C32 C33 C34 C35 1.0(5)
C38 C33 C34 C35 -177.0(4)
C33 C34 C35 C36 1.6(6)
C34 C35 C36 C37 -1.3(6)
C33 C32 C37 C36 4.3(5)
N7 C32 C37 C36 178.7(3)
C33 C32 C37 C39 -174.3(3)
N7 C32 C37 C39 0.0(5)
C35 C36 C37 C32 -1.5(5)
C35 C36 C37 C39 177.2(3)
C57 B1 C45 C50 94.7(3)
C51 B1 C45 C50 -23.8(4)
C63 B1 C45 C50 -144.6(3)
C57 B1 C45 C46 -79.1(3)
C51 B1 C45 C46 162.4(3)
C63 B1 C45 C46 41.6(4)
C50 C45 C46 C47 0.1(4)
B1 C45 C46 C47 174.4(3)
C45 C46 C47 C48 0.0(4)
C46 C47 C48 C49 -0.1(5)
C47 C48 C49 C50 0.1(5)
C48 C49 C50 C45 0.0(6)
C46 C45 C50 C49 -0.1(5)
B1 C45 C50 C49 -174.4(3)
C57 B1 C51 C56 22.3(4)
C63 B1 C51 C56 -98.2(3)
C45 B1 C51 C56 139.6(3)
C57 B1 C51 C52 -163.7(3)
C63 B1 C51 C52 75.8(3)
C45 B1 C51 C52 -46.5(4)
C56 C51 C52 C53 1.8(4)
B1 C51 C52 C53 -172.6(3)
C51 C52 C53 C54 -0.3(5)
C52 C53 C54 C55 -1.2(5)
C53 C54 C55 C56 1.2(5)
C54 C55 C56 C51 0.4(5)
C52 C51 C56 C55 -1.8(4)
B1 C51 C56 C55 172.6(3)
C51 B1 C57 C58 76.9(3)
C63 B1 C57 C58 -164.1(2)
C45 B1 C57 C58 -43.4(3)
C51 B1 C57 C62 -99.4(3)
C63 B1 C57 C62 19.6(4)
C45 B1 C57 C62 140.3(3)
C62 C57 C58 C59 -0.7(4)
B1 C57 C58 C59 -177.3(3)
C57 C58 C59 C60 1.0(4)
C58 C59 C60 C61 -0.7(4)
C59 C60 C61 C62 0.3(4)
C60 C61 C62 C57 -0.1(4)
C58 C57 C62 C61 0.3(4)
B1 C57 C62 C61 176.8(3)
C57 B1 C63 C68 -133.5(3)
C51 B1 C63 C68 -14.3(4)
C45 B1 C63 C68 108.4(3)
C57 B1 C63 C64 47.5(3)
C51 B1 C63 C64 166.7(2)
C45 B1 C63 C64 -70.6(3)
C68 C63 C64 C65 -1.6(4)
B1 C63 C64 C65 177.5(3)
C63 C64 C65 C66 -0.2(5)
C64 C65 C66 C67 1.6(5)
C65 C66 C67 C68 -0.9(4)
C66 C67 C68 C63 -1.1(4)
C64 C63 C68 C67 2.3(4)
B1 C63 C68 C67 -176.8(3)
C81 B2 C69 C74 -147.4(3)
C75 B2 C69 C74 -32.8(4)
C87 B2 C69 C74 89.5(3)
C81 B2 C69 C70 35.5(4)
C75 B2 C69 C70 150.1(3)
C87 B2 C69 C70 -87.6(3)
C74 C69 C70 C71 0.6(5)
B2 C69 C70 C71 177.9(3)
C69 C70 C71 C72 -1.4(5)
C70 C71 C72 C73 0.6(6)
C71 C72 C73 C74 0.8(7)
C70 C69 C74 C73 0.8(5)
B2 C69 C74 C73 -176.5(3)
C72 C73 C74 C69 -1.6(7)
C81 B2 C75 C80 -90.3(3)
C87 B2 C75 C80 32.5(4)
C69 B2 C75 C80 151.0(3)
C81 B2 C75 C76 81.7(3)
C87 B2 C75 C76 -155.6(3)
C69 B2 C75 C76 -37.0(4)
C80 C75 C76 C77 -1.0(4)
B2 C75 C76 C77 -173.5(3)
C75 C76 C77 C78 0.3(5)
C76 C77 C78 C79 0.5(5)
C77 C78 C79 C80 -0.7(5)
C76 C75 C80 C79 0.8(4)
B2 C75 C80 C79 173.2(3)
C78 C79 C80 C75 0.0(5)
C75 B2 C81 C86 91.7(3)
C87 B2 C81 C86 -30.0(4)
C69 B2 C81 C86 -148.3(2)
C75 B2 C81 C82 -81.3(3)
C87 B2 C81 C82 156.9(2)
C69 B2 C81 C82 38.7(3)
C86 C81 C82 C83 1.3(4)
B2 C81 C82 C83 174.9(3)
C81 C82 C83 C84 -0.1(4)
C82 C83 C84 C85 -1.3(4)
C83 C84 C85 C86 1.4(4)
C84 C85 C86 C81 -0.1(4)
C82 C81 C86 C85 -1.1(4)
B2 C81 C86 C85 -174.5(3)
C81 B2 C87 C92 152.1(3)
C75 B2 C87 C92 35.3(4)
C69 B2 C87 C92 -87.0(3)
C81 B2 C87 C88 -33.0(4)
C75 B2 C87 C88 -149.8(2)
C69 B2 C87 C88 87.9(3)
C92 C87 C88 C89 -2.3(4)
B2 C87 C88 C89 -177.4(3)
C87 C88 C89 C90 0.2(4)
C88 C89 C90 C91 1.8(5)
C89 C90 C91 C92 -1.7(5)
C90 C91 C92 C87 -0.6(5)
C88 C87 C92 C91 2.5(4)
B2 C87 C92 C91 177.7(3)
C301 C302 O303 C304 70.5(9)
C302 O303 C304 C305 169.8(8)
C321 C322 O323 C324 -172(3)
C322 O323 C324 C325 167(3)
